data_2242364
loop_
_publ_author_name
'Zhao, Yun'
'Shen, Xiao-Feng'
'Zhang, Li-Fang'

_publ_section_title
;
 A new mononuclear neutral high-spin iron(III) complex with the different
 tridentate ligands 5-bromosalicylaldehyde (pyridin-2-yl)hydrazone and
 5-bromosalicylaldehyde thiosemicarbazone
;
_journal_coeditor_code KQ2017
_journal_issue 2
_journal_name_full 'Acta Crystallographica Section E'
_journal_page_first 252
_journal_page_last 255
_journal_paper_doi 10.1107/S2056989018001263
_journal_volume 74
_journal_year 2018
_chemical_formula_iupac '[Fe (C8 H6 Br N3 O S) (C12 H9 Br N3 O)]'
_chemical_formula_moiety 'C20 H15 Br2 Fe N6 O2 S'
_chemical_formula_sum 'C20 H15 Br2 Fe N6 O2 S'
_chemical_formula_weight 619.11
_chemical_name_systematic
'[1-(5-Bromo-2-oxidobenzylidene)thiosemicarbazidato](4-bromo-2-{[2-(pyridin-2-yl)hydrazinylidene]methyl}phenolato)iron(III)'
_space_group_crystal_system monoclinic
_space_group_IT_number 15
_space_group_name_Hall '-C 2yc'
_space_group_name_H-M_alt 'C 1 2/c 1'
_symmetry_space_group_name_Hall '-C 2yc'
_symmetry_space_group_name_H-M 'C 1 2/c 1'
_atom_sites_solution_hydrogens mixed
_atom_sites_solution_primary difmap
_atom_sites_solution_secondary difmap
_audit_creation_method SHELXL-2014/7
_cell_angle_alpha 90
_cell_angle_beta 112.47(3)
_cell_angle_gamma 90
_cell_formula_units_Z 8
_cell_length_a 21.145(4)
_cell_length_b 14.738(3)
_cell_length_c 15.471(3)
_cell_measurement_reflns_used 2456
_cell_measurement_temperature 123(2)
_cell_measurement_theta_max 26.56
_cell_measurement_theta_min 3.01
_cell_volume 4455.3(18)
_computing_cell_refinement
;
CrystalClear (Rigaku, 2008)
;
_computing_data_collection
;
CrystalClear (Rigaku, 2008)
;
_computing_data_reduction
;
CrystalClear (Rigaku, 2008)
;
_computing_molecular_graphics
;
SHELXTL (Sheldrick, 2008)
;
_computing_publication_material
;
publCIF (Westrip, 2010)
;
_computing_structure_refinement
;
SHELXL2014 (Sheldrick, 2015)
;
_computing_structure_solution
;
SHELXS97 (Sheldrick, 2008)
;
_diffrn_ambient_temperature 123(2)
_diffrn_measured_fraction_theta_full 0.992
_diffrn_measured_fraction_theta_max 0.981
_diffrn_measurement_device_type 'Bruker APEXII CCD area-detector'
_diffrn_measurement_method '\w scans'
_diffrn_radiation_type MoK\a
_diffrn_radiation_wavelength 0.71073
_diffrn_reflns_av_R_equivalents 0.0738
_diffrn_reflns_limit_h_max 25
_diffrn_reflns_limit_h_min -27
_diffrn_reflns_limit_k_max 19
_diffrn_reflns_limit_k_min -18
_diffrn_reflns_limit_l_max 18
_diffrn_reflns_limit_l_min -20
_diffrn_reflns_number 17937
_diffrn_reflns_theta_full 25.242
_diffrn_reflns_theta_max 27.473
_diffrn_reflns_theta_min 3.110
_exptl_absorpt_coefficient_mu 4.389
_exptl_absorpt_correction_T_max 0.707
_exptl_absorpt_correction_T_min 0.576
_exptl_absorpt_correction_type multi-scan
_exptl_absorpt_process_details
;
(CrystalClear; Rigaku, 2008)
;
_exptl_crystal_colour Brown
_exptl_crystal_density_diffrn 1.846
_exptl_crystal_description Block
_exptl_crystal_F_000 2440
_exptl_crystal_size_max 0.12
_exptl_crystal_size_mid 0.10
_exptl_crystal_size_min 0.08
_refine_diff_density_max 0.526
_refine_diff_density_min -0.764
_refine_ls_extinction_method none
_refine_ls_goodness_of_fit_ref 0.998
_refine_ls_hydrogen_treatment mixed
_refine_ls_matrix_type full
_refine_ls_number_parameters 293
_refine_ls_number_reflns 5012
_refine_ls_number_restraints 0
_refine_ls_restrained_S_all 0.998
_refine_ls_R_factor_all 0.0767
_refine_ls_R_factor_gt 0.0475
_refine_ls_shift/su_max 0.001
_refine_ls_shift/su_mean 0.000
_refine_ls_structure_factor_coef Fsqd
_refine_ls_weighting_details 'w=1/[\s^2^(Fo^2^)+(0.0455P)^2^+0.2543P] where P=(Fo^2^+2Fc^2^)/3'
_refine_ls_weighting_scheme calc
_refine_ls_wR_factor_gt 0.0947
_refine_ls_wR_factor_ref 0.1064
_reflns_number_gt 3514
_reflns_number_total 5012
_reflns_threshold_expression 'I > 2\s(I)'
_cod_data_source_file kq2017sup1.cif
_cod_data_source_block I
_cod_original_cell_volume 4455.2(18)
_cod_database_code 2242364
_shelx_space_group_comment
;
The symmetry employed for this shelxl refinement is uniquely defined
by the following loop, which should always be used as a source of
symmetry information in preference to the above space-group names.
They are only intended as comments.
;

loop_
_space_group_symop_operation_xyz
'x, y, z'
'-x, y, -z+1/2'
'x+1/2, y+1/2, z'
'-x+1/2, y+1/2, -z+1/2'
'-x, -y, -z'
'x, -y, z-1/2'
'-x+1/2, -y+1/2, -z'
'x+1/2, -y+1/2, z-1/2'

loop_
_atom_site_type_symbol
_atom_site_label
_atom_site_fract_x
_atom_site_fract_y
_atom_site_fract_z
_atom_site_U_iso_or_equiv
_atom_site_adp_type
_atom_site_calc_flag
_atom_site_occupancy
Fe Fe1 0.25435(3) 0.91027(4) 0.12510(4) 0.01599(15) Uani d 1
Br Br1 0.11616(2) 1.34761(3) -0.13350(3) 0.02748(14) Uani d 1
Br Br2 0.56554(3) 0.64748(4) 0.14892(4) 0.04080(16) Uani d 1
O O1 0.20626(15) 0.96909(19) 0.00536(18) 0.0228(7) Uani d 1
O O2 0.33707(15) 0.91116(19) 0.1001(2) 0.0226(7) Uani d 1
S S1 0.30696(6) 0.87380(7) 0.28908(7) 0.0232(3) Uani d 1
N N1 0.32499(18) 0.9869(2) 0.4275(2) 0.0250(8) Uani d 1
H H1A 0.3225 1.0394 0.4532 0.030 Uiso calc 1
H H1B 0.3446 0.9402 0.4631 0.030 Uiso calc 1
N N2 0.27026(18) 1.0507(2) 0.2850(2) 0.0184(8) Uani d 1
N N3 0.24650(17) 1.0386(2) 0.1873(2) 0.0160(7) Uani d 1
N N4 0.26090(17) 0.7660(2) 0.1140(2) 0.0165(7) Uani d 1
N N5 0.20634(19) 0.7168(2) 0.1166(2) 0.0212(8) Uani d 1
N N6 0.15575(18) 0.8575(2) 0.1092(2) 0.0198(8) Uani d 1
C C1 0.2987(2) 0.9781(3) 0.3335(3) 0.0183(9) Uani d 1
C C2 0.2241(2) 1.1126(3) 0.1416(3) 0.0191(9) Uani d 1
H H2 0.2272 1.1656 0.1780 0.023 Uiso calc 1
C C3 0.1945(2) 1.1242(3) 0.0406(3) 0.0171(9) Uani d 1
C C4 0.1734(2) 1.2118(3) 0.0059(3) 0.0190(9) Uani d 1
H H4 0.1792 1.2605 0.0484 0.023 Uiso calc 1
C C5 0.1448(2) 1.2278(3) -0.0876(3) 0.0182(9) Uani d 1
C C6 0.1360(2) 1.1570(3) -0.1512(3) 0.0252(10) Uani d 1
H H6 0.1161 1.1686 -0.2165 0.030 Uiso calc 1
C C7 0.1558(2) 1.0713(3) -0.1194(3) 0.0246(10) Uani d 1
H H7 0.1490 1.0235 -0.1632 0.030 Uiso calc 1
C C8 0.1863(2) 1.0516(3) -0.0228(3) 0.0170(9) Uani d 1
C C9 0.3869(2) 0.8521(3) 0.1141(3) 0.0211(10) Uani d 1
C C10 0.4514(2) 0.8828(3) 0.1204(3) 0.0272(10) Uani d 1
H H10 0.4588 0.9460 0.1170 0.033 Uiso calc 1
C C11 0.5042(2) 0.8236(3) 0.1311(3) 0.0298(11) Uani d 1
H H11 0.5477 0.8453 0.1361 0.036 Uiso calc 1
C C12 0.4922(2) 0.7305(3) 0.1347(3) 0.0295(11) Uani d 1
C C13 0.4306(2) 0.6972(3) 0.1282(3) 0.0241(10) Uani d 1
H H13 0.4240 0.6335 0.1299 0.029 Uiso calc 1
C C14 0.3763(2) 0.7575(3) 0.1191(3) 0.0207(9) Uani d 1
C C15 0.3135(2) 0.7189(3) 0.1168(3) 0.0202(9) Uani d 1
H H15 0.3101 0.6546 0.1172 0.024 Uiso calc 1
C C16 0.1507(2) 0.7671(3) 0.1137(3) 0.0209(9) Uani d 1
C C17 0.0910(2) 0.7237(3) 0.1113(3) 0.0279(11) Uani d 1
H H17 0.0889 0.6595 0.1157 0.034 Uiso calc 1
C C18 0.0352(2) 0.7776(3) 0.1022(3) 0.0315(11) Uani d 1
H H18 -0.0060 0.7505 0.1005 0.038 Uiso calc 1
C C19 0.0396(2) 0.8719(3) 0.0956(3) 0.0312(11) Uani d 1
H H19 0.0016 0.9099 0.0885 0.037 Uiso calc 1
C C20 0.1007(2) 0.9079(3) 0.0996(3) 0.0269(10) Uani d 1
H H20 0.1041 0.9718 0.0953 0.032 Uiso calc 1
H H5 0.214(2) 0.665(3) 0.140(3) 0.022(13) Uiso d 1

loop_
_atom_site_aniso_label
_atom_site_aniso_U_11
_atom_site_aniso_U_22
_atom_site_aniso_U_33
_atom_site_aniso_U_12
_atom_site_aniso_U_13
_atom_site_aniso_U_23
Fe1 0.0230(3) 0.0106(3) 0.0143(3) 0.0020(3) 0.0071(3) -0.0004(2)
Br1 0.0358(3) 0.0187(2) 0.0243(2) 0.0050(2) 0.0074(2) 0.00645(19)
Br2 0.0304(3) 0.0502(4) 0.0369(3) 0.0172(2) 0.0073(2) -0.0101(2)
O1 0.0372(19) 0.0142(15) 0.0146(15) 0.0049(13) 0.0073(14) 0.0016(12)
O2 0.0283(17) 0.0176(15) 0.0253(16) 0.0048(14) 0.0140(14) 0.0042(13)
S1 0.0350(7) 0.0156(5) 0.0160(5) 0.0058(5) 0.0063(5) -0.0004(4)
N1 0.037(2) 0.019(2) 0.0144(18) 0.0031(17) 0.0049(17) 0.0010(15)
N2 0.029(2) 0.0158(18) 0.0109(16) 0.0016(15) 0.0085(15) -0.0026(14)
N3 0.0220(19) 0.0145(18) 0.0129(17) 0.0002(15) 0.0082(15) -0.0029(13)
N4 0.0217(19) 0.0160(18) 0.0098(16) -0.0018(15) 0.0038(14) -0.0010(13)
N5 0.032(2) 0.0092(18) 0.0214(19) -0.0001(16) 0.0096(17) 0.0003(15)
N6 0.0219(19) 0.019(2) 0.0152(18) -0.0012(16) 0.0035(15) -0.0012(14)
C1 0.024(2) 0.014(2) 0.018(2) -0.0017(18) 0.0093(19) -0.0021(16)
C2 0.026(2) 0.013(2) 0.020(2) 0.0003(18) 0.0116(19) -0.0010(17)
C3 0.022(2) 0.016(2) 0.014(2) 0.0054(18) 0.0071(18) 0.0024(16)
C4 0.033(3) 0.011(2) 0.014(2) 0.0027(18) 0.0101(19) 0.0021(16)
C5 0.020(2) 0.014(2) 0.021(2) 0.0034(17) 0.0072(18) 0.0052(17)
C6 0.030(3) 0.029(3) 0.015(2) 0.004(2) 0.0070(19) 0.0036(19)
C7 0.034(3) 0.026(3) 0.012(2) 0.004(2) 0.0065(19) -0.0018(18)
C8 0.018(2) 0.015(2) 0.018(2) 0.0013(17) 0.0056(18) 0.0027(16)
C9 0.029(3) 0.021(2) 0.014(2) 0.009(2) 0.0096(19) 0.0027(17)
C10 0.031(3) 0.029(3) 0.023(2) -0.001(2) 0.011(2) -0.001(2)
C11 0.023(3) 0.040(3) 0.025(2) 0.000(2) 0.007(2) -0.003(2)
C12 0.029(3) 0.035(3) 0.024(2) 0.012(2) 0.009(2) -0.004(2)
C13 0.032(3) 0.018(2) 0.022(2) 0.004(2) 0.010(2) -0.0044(18)
C14 0.027(2) 0.023(2) 0.011(2) 0.0045(19) 0.0060(18) -0.0031(17)
C15 0.029(3) 0.012(2) 0.013(2) 0.0022(18) 0.0000(18) -0.0017(16)
C16 0.030(2) 0.021(2) 0.0089(19) -0.003(2) 0.0035(18) -0.0010(16)
C17 0.034(3) 0.028(3) 0.024(2) -0.008(2) 0.012(2) -0.006(2)
C18 0.027(3) 0.035(3) 0.030(3) -0.009(2) 0.008(2) -0.002(2)
C19 0.026(3) 0.036(3) 0.029(3) 0.004(2) 0.007(2) -0.001(2)
C20 0.029(3) 0.027(2) 0.023(2) 0.005(2) 0.009(2) -0.002(2)

loop_
_atom_type_symbol
_atom_type_description
_atom_type_scat_dispersion_real
_atom_type_scat_dispersion_imag
_atom_type_scat_source
C C 0.0033 0.0016 'International Tables Vol C Tables 4.2.6.8 and 6.1.1.4'
H H 0.0000 0.0000 'International Tables Vol C Tables 4.2.6.8 and 6.1.1.4'
N N 0.0061 0.0033 'International Tables Vol C Tables 4.2.6.8 and 6.1.1.4'
O O 0.0106 0.0060 'International Tables Vol C Tables 4.2.6.8 and 6.1.1.4'
S S 0.1246 0.1234 'International Tables Vol C Tables 4.2.6.8 and 6.1.1.4'
Fe Fe 0.3463 0.8444 'International Tables Vol C Tables 4.2.6.8 and 6.1.1.4'
Br Br -0.2901 2.4595 'International Tables Vol C Tables 4.2.6.8 and 6.1.1.4'

loop_
_geom_angle_atom_site_label_1
_geom_angle_atom_site_label_2
_geom_angle_atom_site_label_3
_geom_angle
O2 Fe1 O1 89.41(12)
O2 Fe1 N4 84.23(12)
O1 Fe1 N4 113.13(12)
O2 Fe1 N6 153.25(13)
O1 Fe1 N6 85.48(13)
N4 Fe1 N6 73.81(13)
O2 Fe1 N3 108.28(13)
O1 Fe1 N3 86.13(12)
N4 Fe1 N3 157.59(12)
N6 Fe1 N3 97.57(13)
O2 Fe1 S1 97.11(10)
O1 Fe1 S1 165.00(9)
N4 Fe1 S1 81.07(9)
N6 Fe1 S1 94.42(10)
N3 Fe1 S1 79.01(9)
C8 O1 Fe1 135.9(3)
C9 O2 Fe1 133.6(3)
C1 S1 Fe1 98.35(14)
C1 N1 H1A 120.0
C1 N1 H1B 120.0
H1A N1 H1B 120.0
C1 N2 N3 114.1(3)
C2 N3 N2 112.8(3)
C2 N3 Fe1 125.0(3)
N2 N3 Fe1 122.2(2)
C15 N4 N5 115.8(4)
C15 N4 Fe1 127.5(3)
N5 N4 Fe1 116.1(2)
N4 N5 C16 115.6(4)
N4 N5 H5 118(3)
C16 N5 H5 122(3)
C20 N6 C16 118.2(4)
C20 N6 Fe1 125.1(3)
C16 N6 Fe1 116.6(3)
N2 C1 N1 116.6(4)
N2 C1 S1 126.4(3)
N1 C1 S1 117.0(3)
N3 C2 C3 127.3(4)
N3 C2 H2 116.4
C3 C2 H2 116.4
C4 C3 C8 119.5(4)
C4 C3 C2 117.5(4)
C8 C3 C2 123.0(4)
C5 C4 C3 121.0(4)
C5 C4 H4 119.5
C3 C4 H4 119.5
C4 C5 C6 120.3(4)
C4 C5 Br1 120.3(3)
C6 C5 Br1 119.4(3)
C7 C6 C5 119.9(4)
C7 C6 H6 120.0
C5 C6 H6 120.0
C6 C7 C8 121.7(4)
C6 C7 H7 119.2
C8 C7 H7 119.2
O1 C8 C7 120.1(4)
O1 C8 C3 122.3(4)
C7 C8 C3 117.6(4)
O2 C9 C10 119.5(4)
O2 C9 C14 121.7(4)
C10 C9 C14 118.7(4)
C11 C10 C9 121.7(4)
C11 C10 H10 119.1
C9 C10 H10 119.1
C10 C11 C12 118.5(4)
C10 C11 H11 120.8
C12 C11 H11 120.8
C13 C12 C11 122.2(4)
C13 C12 Br2 119.1(4)
C11 C12 Br2 118.6(4)
C12 C13 C14 119.8(4)
C12 C13 H13 120.1
C14 C13 H13 120.1
C13 C14 C9 119.0(4)
C13 C14 C15 117.4(4)
C9 C14 C15 123.5(4)
N4 C15 C14 124.2(4)
N4 C15 H15 117.9
C14 C15 H15 117.9
N6 C16 N5 116.9(4)
N6 C16 C17 122.8(4)
N5 C16 C17 120.3(4)
C18 C17 C16 117.6(4)
C18 C17 H17 121.2
C16 C17 H17 121.2
C17 C18 C19 120.0(4)
C17 C18 H18 120.0
C19 C18 H18 120.0
C20 C19 C18 117.8(4)
C20 C19 H19 121.1
C18 C19 H19 121.1
N6 C20 C19 123.6(5)
N6 C20 H20 118.2
C19 C20 H20 118.2

loop_
_geom_bond_atom_site_label_1
_geom_bond_atom_site_label_2
_geom_bond_distance
Fe1 O2 1.931(3)
Fe1 O1 1.943(3)
Fe1 N4 2.142(3)
Fe1 N6 2.150(4)
Fe1 N3 2.157(3)
Fe1 S1 2.4093(14)
Br1 C5 1.913(4)
Br2 C12 1.921(4)
O1 C8 1.307(5)
O2 C9 1.318(5)
S1 C1 1.720(4)
N1 C1 1.350(5)
N1 H1A 0.8800
N1 H1B 0.8800
N2 C1 1.314(5)
N2 N3 1.409(4)
N3 C2 1.287(5)
N4 C15 1.298(5)
N4 N5 1.376(5)
N5 C16 1.377(6)
N5 H5 0.83(4)
N6 C20 1.339(5)
N6 C16 1.341(5)
C2 C3 1.454(5)
C2 H2 0.9500
C3 C4 1.403(5)
C3 C8 1.416(5)
C4 C5 1.359(5)
C4 H4 0.9500
C5 C6 1.396(6)
C6 C7 1.362(6)
C6 H6 0.9500
C7 C8 1.412(5)
C7 H7 0.9500
C9 C10 1.405(6)
C9 C14 1.418(6)
C10 C11 1.376(6)
C10 H10 0.9500
C11 C12 1.399(6)
C11 H11 0.9500
C12 C13 1.361(6)
C13 C14 1.416(6)
C13 H13 0.9500
C14 C15 1.433(6)
C15 H15 0.9500
C16 C17 1.403(6)
C17 C18 1.384(6)
C17 H17 0.9500
C18 C19 1.400(6)
C18 H18 0.9500
C19 C20 1.376(6)
C19 H19 0.9500
C20 H20 0.9500

loop_
_geom_hbond_atom_site_label_D
_geom_hbond_atom_site_label_H
_geom_hbond_atom_site_label_A
_geom_hbond_site_symmetry_A
_geom_hbond_distance_DH
_geom_hbond_distance_HA
_geom_hbond_distance_DA
_geom_hbond_angle_DHA
N5 H5 N2 4_545 0.83(4) 2.00(4) 2.825(5) 171(4)
N1 H1A O2 6_576 0.88 2.29 2.987(4) 135.9

_cod_database_fobs_code 2242364
